data_7111216
loop_
_publ_author_name
'Danopoulos, Andreas A.'
'Winston, Scott'
'Motherwell, William B.'

_publ_section_title
;
 Stable N-functionalised &#x2018;pincer&#x2019; bis carbene ligands and
 their ruthenium complexes; synthesis and catalytic studies
;
_journal_issue 13
_journal_name_full 'Chemical Communications'
_journal_page_first 1376
_journal_paper_doi 10.1039/b202814j
_journal_year 2002
_chemical_formula_moiety 'C42.50 H53 N5 O'
_chemical_formula_sum 'C42.5 H53 N5 O'
_chemical_formula_weight 649.90
_chemical_name_common 02src088
_chemical_name_systematic
;
?
;
_space_group_IT_number 43
_symmetry_cell_setting orthorhombic
_symmetry_space_group_name_Hall 'F 2 -2d'
_symmetry_space_group_name_H-M 'F d d 2'
_atom_sites_solution_hydrogens geom
_atom_sites_solution_primary direct
_atom_sites_solution_secondary difmap
_audit_creation_method SHELXL-97
_cell_angle_alpha 90.00
_cell_angle_beta 90.00
_cell_angle_gamma 90.00
_cell_formula_units_Z 16
_cell_length_a 29.947(2)
_cell_length_b 48.760(4)
_cell_length_c 10.9022(9)
_cell_measurement_reflns_used 7150
_cell_measurement_temperature 150(2)
_cell_measurement_theta_max 20.0
_cell_measurement_theta_min 1.54
_cell_volume 15920(2)
_computing_molecular_graphics 'Ortep 3 for windows (Farriga, 1997)'
_computing_publication_material 'Platon (Spek)'
_computing_structure_refinement 'SHELXL-97 (Sheldrick, 1997)'
_computing_structure_solution 'SHELXS-97 (sheldrick, 1990)'
_diffrn_ambient_temperature 150(2)
_diffrn_measured_fraction_theta_full 0.988
_diffrn_measured_fraction_theta_max 0.988
_diffrn_measurement_device_type 'Smart CCD Area Detector'
_diffrn_measurement_method 'Phi and Omega scans to fill ewald sphere'
_diffrn_radiation_monochromator graphite
_diffrn_radiation_source 'fine-focus sealed tube'
_diffrn_radiation_type MoK\a
_diffrn_radiation_wavelength 0.71073
_diffrn_reflns_av_R_equivalents 0.0469
_diffrn_reflns_av_sigmaI/netI 0.0594
_diffrn_reflns_limit_h_max 29
_diffrn_reflns_limit_h_min -37
_diffrn_reflns_limit_k_max 63
_diffrn_reflns_limit_k_min -53
_diffrn_reflns_limit_l_max 12
_diffrn_reflns_limit_l_min -14
_diffrn_reflns_number 17293
_diffrn_reflns_theta_full 27.50
_diffrn_reflns_theta_max 27.50
_diffrn_reflns_theta_min 2.03
_exptl_absorpt_coefficient_mu 0.066
_exptl_absorpt_correction_T_max 0.9997
_exptl_absorpt_correction_T_min 0.9993
_exptl_absorpt_correction_type multi-scan
_exptl_crystal_colour Clear
_exptl_crystal_density_diffrn 1.085
_exptl_crystal_density_method 'not measured'
_exptl_crystal_description Needle
_exptl_crystal_F_000 5616
_exptl_crystal_size_max 0.01
_exptl_crystal_size_mid 0.005
_exptl_crystal_size_min 0.005
_refine_diff_density_max 1.237
_refine_diff_density_min -0.623
_refine_diff_density_rms 0.121
_refine_ls_abs_structure_details 'Flack H D (1983), Acta Cryst. A39, 876-881'
_refine_ls_abs_structure_Flack 4(4)
_refine_ls_extinction_method none
_refine_ls_goodness_of_fit_ref 1.337
_refine_ls_hydrogen_treatment mixed
_refine_ls_matrix_type full
_refine_ls_number_parameters 428
_refine_ls_number_reflns 7126
_refine_ls_number_restraints 7
_refine_ls_restrained_S_all 1.337
_refine_ls_R_factor_all 0.1287
_refine_ls_R_factor_gt 0.1115
_refine_ls_shift/su_max 1.098
_refine_ls_shift/su_mean 0.015
_refine_ls_structure_factor_coef Fsqd
_refine_ls_weighting_details 'calc w=1/[\s^2^(Fo^2^)+(0.2000P)^2^+0.0000P] where P=(Fo^2^+2Fc^2^)/3'
_refine_ls_weighting_scheme calc
_refine_ls_wR_factor_gt 0.2992
_refine_ls_wR_factor_ref 0.3259
_reflns_number_gt 5712
_reflns_number_total 7126
_reflns_threshold_expression >2sigma(I)
_cod_data_source_file b202814jsup1.cif
_cod_data_source_block compoundL1
_cod_depositor_comments
;
The following automatic conversions were performed:

'_symmetry_cell_setting' value 'Orthorhombic' changed to
'orthorhombic' according to
/home/saulius/struct/CIF-dictionaries/cif_core.dic dictionary named
'cif_core.dic' version 2.4.2 from
2011-04-26.

'_exptl_absorpt_correction_type' value 'Multi-scan'
changed to 'multi-scan' according to
/home/saulius/struct/CIF-dictionaries/cif_core.dic dictionary named
'cif_core.dic' version 2.4.2 from 2011-04-26.

Automatic conversion script
Id: cif_fix_values 1891 2012-01-12 08:04:46Z andrius 
;
_cod_original_sg_symbol_H-M Fdd2
_cod_original_formula_sum 'C42.50 H53 N5 O'
_cod_database_code 7111216

loop_
_symmetry_equiv_pos_as_xyz
'x, y, z'
'-x, -y, z'
'x+1/4, -y+1/4, z+1/4'
'-x+1/4, y+1/4, z+1/4'
'x, y+1/2, z+1/2'
'-x, -y+1/2, z+1/2'
'x+1/4, -y+3/4, z+3/4'
'-x+1/4, y+3/4, z+3/4'
'x+1/2, y, z+1/2'
'-x+1/2, -y, z+1/2'
'x+3/4, -y+1/4, z+3/4'
'-x+3/4, y+1/4, z+3/4'
'x+1/2, y+1/2, z'
'-x+1/2, -y+1/2, z'
'x+3/4, -y+3/4, z+1/4'
'-x+3/4, y+3/4, z+1/4'

loop_
_atom_site_label
_atom_site_type_symbol
_atom_site_fract_x
_atom_site_fract_y
_atom_site_fract_z
_atom_site_U_iso_or_equiv
_atom_site_adp_type
_atom_site_occupancy
_atom_site_symmetry_multiplicity
_atom_site_calc_flag
_atom_site_refinement_flags
C1 C 0.01398(11) 0.07704(6) 0.5203(3) 0.0331(7) Uani 1 1 d .
C2 C 0.01800(12) 0.06658(7) 0.3150(4) 0.0417(8) Uani 1 1 d .
H2 H 0.0096 0.0652 0.2312 0.050 Uiso 1 1 calc R
C3 C 0.05566(12) 0.05791(7) 0.3654(3) 0.0385(8) Uani 1 1 d .
H3 H 0.0796 0.0490 0.3247 0.046 Uiso 1 1 calc R
C11 C 0.08716(10) 0.05747(5) 0.5757(3) 0.0283(6) Uani 1 1 d .
C10 C 0.08205(13) 0.06395(8) 0.6988(3) 0.0426(8) Uani 1 1 d .
H10 H 0.0566 0.0735 0.7282 0.051 Uiso 1 1 calc R
C9 C 0.11622(13) 0.05565(8) 0.7771(3) 0.0446(9) Uani 1 1 d .
H9 H 0.1146 0.0596 0.8623 0.054 Uiso 1 1 calc R
C8 C 0.15266(12) 0.04164(7) 0.7298(3) 0.0388(8) Uani 1 1 d .
H8 H 0.1761 0.0357 0.7821 0.047 Uiso 1 1 calc R
C7 C 0.15420(10) 0.03661(5) 0.6070(3) 0.0294(7) Uani 1 1 d .
C4 C 0.22691(11) 0.01378(6) 0.6154(3) 0.0334(7) Uani 1 1 d .
C6 C 0.19326(11) 0.01729(6) 0.4256(3) 0.0320(7) Uani 1 1 d .
H6 H 0.1720 0.0218 0.3641 0.038 Uiso 1 1 calc R
C5 C 0.23223(11) 0.00419(6) 0.4099(3) 0.0335(7) Uani 1 1 d .
H5 H 0.2443 -0.0024 0.3349 0.040 Uiso 1 1 calc R
C12 C 0.29426(11) -0.01025(7) 0.5488(3) 0.0383(8) Uani 1 1 d .
C13 C 0.29531(13) -0.03831(8) 0.5807(4) 0.0452(9) Uani 1 1 d .
C14 C 0.33756(14) -0.04954(8) 0.6030(4) 0.0517(10) Uani 1 1 d .
H14 H 0.3398 -0.0683 0.6261 0.062 Uiso 1 1 calc R
C15 C 0.37570(13) -0.03422(9) 0.5925(4) 0.0506(10) Uani 1 1 d .
H15 H 0.4039 -0.0423 0.6094 0.061 Uiso 1 1 calc R
C16 C 0.37307(13) -0.00651(9) 0.5566(4) 0.0507(10) Uani 1 1 d .
H16 H 0.3996 0.0040 0.5470 0.061 Uiso 1 1 calc R
C17 C 0.33254(12) 0.00517(8) 0.5356(4) 0.0451(9) Uani 1 1 d .
C18 C 0.33103(14) 0.03521(9) 0.4957(5) 0.0546(11) Uani 1 1 d .
H18 H 0.2989 0.0403 0.4860 0.065 Uiso 1 1 calc R
C19 C 0.3506(2) 0.05420(10) 0.5918(8) 0.099(2) Uani 1 1 d .
H19A H 0.3341 0.0521 0.6689 0.148 Uiso 1 1 calc R
H19B H 0.3482 0.0732 0.5636 0.148 Uiso 1 1 calc R
H19C H 0.3821 0.0496 0.6051 0.148 Uiso 1 1 calc R
C20 C 0.3532(2) 0.03918(12) 0.3709(7) 0.0919(19) Uani 1 1 d .
H20A H 0.3858 0.0385 0.3806 0.138 Uiso 1 1 calc R
H20B H 0.3446 0.0570 0.3370 0.138 Uiso 1 1 calc R
H20C H 0.3437 0.0246 0.3151 0.138 Uiso 1 1 calc R
C21 C 0.25336(14) -0.05508(8) 0.5857(5) 0.0554(11) Uani 1 1 d .
H21 H 0.2277 -0.0420 0.5807 0.067 Uiso 1 1 calc R
C22 C 0.2494(3) -0.06981(16) 0.7065(7) 0.126(3) Uani 1 1 d .
H22A H 0.2194 -0.0671 0.7400 0.190 Uiso 1 1 calc R
H22B H 0.2716 -0.0625 0.7641 0.190 Uiso 1 1 calc R
H22C H 0.2548 -0.0894 0.6942 0.190 Uiso 1 1 calc R
C23 C 0.2507(2) -0.07268(16) 0.4794(8) 0.097(2) Uani 1 1 d .
H23A H 0.2735 -0.0673 0.4197 0.145 Uiso 1 1 calc R
H23B H 0.2210 -0.0710 0.4420 0.145 Uiso 1 1 calc R
H23C H 0.2556 -0.0918 0.5042 0.145 Uiso 1 1 calc R
C24 C -0.05117(11) 0.08939(6) 0.3903(4) 0.0347(7) Uani 1 1 d .
C25 C -0.08810(11) 0.07265(7) 0.4129(4) 0.0427(9) Uani 1 1 d .
C26 C -0.13028(13) 0.08395(9) 0.3887(5) 0.0565(12) Uani 1 1 d .
H26 H -0.1561 0.0729 0.3999 0.068 Uiso 1 1 calc R
C27 C -0.13504(13) 0.11044(9) 0.3493(6) 0.0639(14) Uani 1 1 d .
H27 H -0.1640 0.1179 0.3367 0.077 Uiso 1 1 calc R
C28 C -0.09677(14) 0.12674(8) 0.3273(6) 0.0600(13) Uani 1 1 d .
H28 H -0.1000 0.1449 0.2974 0.072 Uiso 1 1 calc R
C29 C -0.05416(12) 0.11612(7) 0.3497(4) 0.0418(9) Uani 1 1 d .
C30 C -0.01359(13) 0.13453(7) 0.3356(5) 0.0527(11) Uani 1 1 d .
H30 H 0.0127 0.1222 0.3241 0.063 Uiso 1 1 calc R
C31 C -0.00574(15) 0.14998(9) 0.4528(6) 0.0642(14) Uani 1 1 d .
H31A H 0.0218 0.1607 0.4458 0.096 Uiso 1 1 calc R
H31B H -0.0030 0.1370 0.5209 0.096 Uiso 1 1 calc R
H31C H -0.0309 0.1624 0.4681 0.096 Uiso 1 1 calc R
C32 C -0.01512(19) 0.15307(9) 0.2256(6) 0.0704(15) Uani 1 1 d .
H32A H -0.0243 0.1425 0.1534 0.106 Uiso 1 1 calc R
H32B H 0.0146 0.1609 0.2113 0.106 Uiso 1 1 calc R
H32C H -0.0366 0.1679 0.2402 0.106 Uiso 1 1 calc R
C33 C -0.08300(14) 0.04384(8) 0.4609(5) 0.0554(12) Uani 1 1 d .
H33 H -0.0524 0.0428 0.4971 0.066 Uiso 1 1 calc R
C34 C -0.1146(2) 0.03697(10) 0.5621(6) 0.0910(19) Uani 1 1 d .
H34A H -0.1443 0.0443 0.5426 0.137 Uiso 1 1 calc R
H34B H -0.1040 0.0451 0.6389 0.137 Uiso 1 1 calc R
H34C H -0.1164 0.0170 0.5714 0.137 Uiso 1 1 calc R
C35 C -0.0847(2) 0.02281(9) 0.3630(6) 0.0876(19) Uani 1 1 d .
H35A H -0.1138 0.0236 0.3220 0.131 Uiso 1 1 calc R
H35B H -0.0804 0.0046 0.3992 0.131 Uiso 1 1 calc R
H35C H -0.0610 0.0263 0.3032 0.131 Uiso 1 1 calc R
N1 N -0.00692(9) 0.07822(5) 0.4098(3) 0.0319(6) Uani 1 1 d .
N2 N 0.05331(9) 0.06441(5) 0.4889(3) 0.0310(6) Uani 1 1 d .
N3 N 0.12199(8) 0.04438(5) 0.5284(3) 0.0279(5) Uani 1 1 d .
N4 N 0.19040(9) 0.02298(5) 0.5505(3) 0.0298(6) Uani 1 1 d .
N5 N 0.25136(10) 0.00222(5) 0.5253(3) 0.0325(6) Uani 1 1 d .
O1 O 0.1455(3) 0.13337(16) 0.9575(9) 0.1595(11) Uani 1 1 d U
C61 C 0.5000 0.0000 0.5655(11) 0.121(5) Uani 1 2 d S
H61 H 0.5000 0.0000 0.6526 0.146 Uiso 1 2 calc SR
C62 C 0.4916(2) 0.0230(2) 0.4999(7) 0.114(3) Uani 1 1 d .
H62 H 0.4854 0.0396 0.5424 0.137 Uiso 1 1 calc R
C63 C 0.49171(19) 0.02314(14) 0.3753(6) 0.0815(17) Uani 1 1 d .
H63 H 0.4859 0.0398 0.3331 0.098 Uiso 1 1 calc R
C64 C 0.5000 0.0000 0.3094(7) 0.0630(18) Uani 1 2 d S
C65 C 0.5000 0.0000 0.1738(12) 0.105(3) Uani 1 2 d S
H65A H 0.4695 0.0029 0.1439 0.157 Uiso 0.50 1 calc PR
H65B H 0.5112 -0.0177 0.1439 0.157 Uiso 0.50 1 calc PR
H65C H 0.5193 0.0148 0.1439 0.157 Uiso 0.50 1 calc PR
C99 C 0.1422(3) 0.12938(19) 1.1915(10) 0.113(2) Uiso 1 1 d .
H99A H 0.1589 0.1154 1.2388 0.136 Uiso 1 1 calc R
H99B H 0.1362 0.1450 1.2470 0.136 Uiso 1 1 calc R
C100 C 0.1094(3) 0.12028(19) 1.1618(10) 0.121(3) Uiso 1 1 d .
H10A H 0.0849 0.1309 1.2000 0.146 Uiso 1 1 calc R
H10B H 0.1075 0.1013 1.1931 0.146 Uiso 1 1 calc R
C101 C 0.1005(4) 0.1197(3) 0.9877(13) 0.147(4) Uiso 1 1 d .
H10C H 0.0980 0.1009 0.9543 0.176 Uiso 1 1 calc R
H10D H 0.0745 0.1309 0.9615 0.176 Uiso 1 1 calc R
C98 C 0.1778(4) 0.1415(3) 1.0630(17) 0.179(5) Uiso 1 1 d .
H98A H 0.1833 0.1615 1.0663 0.215 Uiso 1 1 calc R
H98B H 0.2066 0.1315 1.0585 0.215 Uiso 1 1 calc R

loop_
_atom_site_aniso_label
_atom_site_aniso_U_11
_atom_site_aniso_U_22
_atom_site_aniso_U_33
_atom_site_aniso_U_23
_atom_site_aniso_U_13
_atom_site_aniso_U_12
C1 0.0312(16) 0.0327(12) 0.0352(17) -0.0014(12) 0.0043(13) 0.0045(11)
C2 0.0440(19) 0.0487(16) 0.0326(18) -0.0036(14) 0.0009(15) 0.0139(14)
C3 0.0390(17) 0.0474(15) 0.0289(17) -0.0050(13) 0.0018(14) 0.0143(13)
C11 0.0302(14) 0.0237(11) 0.0311(15) 0.0008(11) 0.0011(12) 0.0007(10)
C10 0.0452(19) 0.0559(18) 0.0266(17) -0.0058(14) 0.0018(15) 0.0143(15)
C9 0.049(2) 0.0605(18) 0.0248(16) -0.0065(15) -0.0011(15) 0.0164(16)
C8 0.0424(18) 0.0440(15) 0.0301(16) -0.0024(13) -0.0027(15) 0.0125(13)
C7 0.0301(15) 0.0278(12) 0.0304(16) 0.0018(11) -0.0011(12) 0.0000(10)
C4 0.0381(17) 0.0295(12) 0.0324(17) 0.0022(12) -0.0015(14) 0.0046(12)
C6 0.0343(16) 0.0360(13) 0.0257(16) 0.0002(12) 0.0024(13) 0.0042(11)
C5 0.0379(17) 0.0361(13) 0.0264(15) -0.0022(12) -0.0018(13) 0.0063(12)
C12 0.0390(17) 0.0490(16) 0.0268(17) 0.0006(13) -0.0008(14) 0.0195(13)
C13 0.049(2) 0.0518(17) 0.0351(19) 0.0071(15) 0.0098(16) 0.0175(15)
C14 0.061(2) 0.0574(19) 0.037(2) 0.0109(16) 0.0054(18) 0.0291(17)
C15 0.047(2) 0.072(2) 0.033(2) -0.0030(17) -0.0065(16) 0.0250(17)
C16 0.042(2) 0.067(2) 0.043(2) -0.0025(18) -0.0058(17) 0.0101(17)
C17 0.0433(19) 0.0507(18) 0.041(2) -0.0003(16) -0.0049(17) 0.0070(15)
C18 0.043(2) 0.056(2) 0.065(3) -0.0007(19) -0.003(2) 0.0014(17)
C19 0.110(4) 0.051(2) 0.135(6) -0.021(3) -0.047(4) 0.024(3)
C20 0.113(4) 0.081(3) 0.082(4) 0.029(3) 0.038(4) 0.008(3)
C21 0.058(2) 0.0410(16) 0.067(3) 0.0076(17) 0.016(2) 0.0168(16)
C22 0.187(6) 0.131(5) 0.061(4) -0.001(4) 0.015(4) -0.093(5)
C23 0.072(4) 0.120(5) 0.097(5) -0.021(4) -0.002(4) 0.011(3)
C24 0.0268(15) 0.0336(13) 0.0436(19) -0.0065(13) -0.0015(13) 0.0092(11)
C25 0.0330(17) 0.0396(15) 0.055(2) -0.0037(15) -0.0017(17) 0.0006(13)
C26 0.0317(19) 0.065(2) 0.073(3) -0.010(2) -0.0014(19) -0.0013(16)
C27 0.0284(18) 0.061(2) 0.102(4) -0.017(2) -0.011(2) 0.0141(16)
C28 0.050(2) 0.0415(16) 0.088(4) -0.001(2) -0.002(2) 0.0180(16)
C29 0.0405(18) 0.0339(14) 0.051(2) -0.0032(14) -0.0011(16) 0.0107(13)
C30 0.045(2) 0.0351(15) 0.078(3) 0.0011(17) 0.006(2) 0.0058(14)
C31 0.049(2) 0.0511(19) 0.093(4) 0.002(2) -0.008(2) -0.0064(18)
C32 0.083(3) 0.0413(17) 0.087(4) 0.007(2) 0.003(3) 0.000(2)
C33 0.050(2) 0.0469(18) 0.069(3) 0.0080(19) -0.006(2) -0.0137(16)
C34 0.133(5) 0.059(2) 0.081(4) -0.007(2) 0.042(4) -0.032(3)
C35 0.138(5) 0.0402(19) 0.084(4) 0.004(2) 0.039(4) 0.011(3)
N1 0.0318(13) 0.0296(10) 0.0343(15) -0.0009(10) 0.0022(12) 0.0088(10)
N2 0.0303(13) 0.0333(11) 0.0295(14) -0.0020(10) -0.0002(11) 0.0035(10)
N3 0.0310(13) 0.0230(9) 0.0297(13) 0.0032(9) 0.0048(11) 0.0032(9)
N4 0.0334(13) 0.0304(11) 0.0255(14) -0.0010(10) 0.0023(11) 0.0009(10)
N5 0.0323(13) 0.0363(11) 0.0287(13) 0.0051(10) -0.0014(11) 0.0113(10)
O1 0.1607(13) 0.1587(13) 0.1593(14) 0.0008(8) 0.0009(8) 0.0017(8)
C61 0.043(4) 0.255(15) 0.066(6) 0.000 0.000 0.028(6)
C62 0.058(3) 0.209(8) 0.075(4) -0.060(5) 0.003(3) -0.003(4)
C63 0.073(3) 0.094(4) 0.077(4) -0.017(3) -0.004(3) -0.021(3)
C64 0.067(4) 0.059(3) 0.063(4) 0.000 0.000 -0.016(3)
C65 0.150(9) 0.073(5) 0.090(7) 0.000 0.000 0.019(5)

loop_
_atom_type_symbol
_atom_type_description
_atom_type_scat_dispersion_real
_atom_type_scat_dispersion_imag
_atom_type_scat_source
C C 0.0033 0.0016 'International Tables Vol C Tables 4.2.6.8 and 6.1.1.4'
H H 0.0000 0.0000 'International Tables Vol C Tables 4.2.6.8 and 6.1.1.4'
N N 0.0061 0.0033 'International Tables Vol C Tables 4.2.6.8 and 6.1.1.4'
O O 0.0106 0.0060 'International Tables Vol C Tables 4.2.6.8 and 6.1.1.4'

loop_
_geom_angle_atom_site_label_1
_geom_angle_atom_site_label_2
_geom_angle_atom_site_label_3
_geom_angle
_geom_angle_site_symmetry_1
_geom_angle_site_symmetry_3
N1 C1 N2 101.1(3) . .
C3 C2 N1 106.2(3) . .
C2 C3 N2 106.7(3) . .
N3 C11 C10 124.9(3) . .
N3 C11 N2 114.5(3) . .
C10 C11 N2 120.6(3) . .
C11 C10 C9 116.5(3) . .
C8 C9 C10 119.6(3) . .
C7 C8 C9 118.7(3) . .
N3 C7 C8 123.5(3) . .
N3 C7 N4 113.9(3) . .
C8 C7 N4 122.6(3) . .
N5 C4 N4 101.1(3) . .
C5 C6 N4 105.8(3) . .
C6 C5 N5 106.1(3) . .
C17 C12 C13 122.4(3) . .
C17 C12 N5 119.5(3) . .
C13 C12 N5 118.1(3) . .
C14 C13 C12 116.2(4) . .
C14 C13 C21 122.5(3) . .
C12 C13 C21 121.2(3) . .
C15 C14 C13 121.7(4) . .
C14 C15 C16 120.0(3) . .
C17 C16 C15 119.9(4) . .
C16 C17 C12 119.8(4) . .
C16 C17 C18 118.4(4) . .
C12 C17 C18 121.8(3) . .
C19 C18 C20 111.7(5) . .
C19 C18 C17 112.1(4) . .
C20 C18 C17 111.2(4) . .
C23 C21 C13 110.0(4) . .
C23 C21 C22 114.5(5) . .
C13 C21 C22 111.0(5) . .
C29 C24 C25 123.9(3) . .
C29 C24 N1 117.5(3) . .
C25 C24 N1 118.6(3) . .
C24 C25 C26 116.8(3) . .
C24 C25 C33 121.7(3) . .
C26 C25 C33 121.5(3) . .
C27 C26 C25 121.6(4) . .
C26 C27 C28 119.9(4) . .
C29 C28 C27 120.1(4) . .
C24 C29 C28 117.7(3) . .
C24 C29 C30 122.6(3) . .
C28 C29 C30 119.6(3) . .
C31 C30 C32 112.5(4) . .
C31 C30 C29 109.6(4) . .
C32 C30 C29 114.3(4) . .
C35 C33 C34 110.8(4) . .
C35 C33 C25 113.0(4) . .
C34 C33 C25 113.7(4) . .
C1 N1 C2 113.1(3) . .
C1 N1 C24 124.6(3) . .
C2 N1 C24 122.3(3) . .
C1 N2 C3 112.9(3) . .
C1 N2 C11 123.4(3) . .
C3 N2 C11 123.6(3) . .
C11 N3 C7 116.9(3) . .
C4 N4 C6 112.9(3) . .
C4 N4 C7 122.5(3) . .
C6 N4 C7 124.6(3) . .
C4 N5 C5 114.1(3) . .
C4 N5 C12 122.0(3) . .
C5 N5 C12 123.9(3) . .
C101 O1 C98 119.8(10) . .
C62 C61 C62 116.3(11) 2_655 .
C61 C62 C63 122.1(9) . .
C62 C63 C64 121.6(8) . .
C63 C64 C63 116.3(8) . 2_655
C63 C64 C65 121.9(4) . .
C63 C64 C65 121.9(4) 2_655 .
C100 C99 C98 114.2(10) . .
C99 C100 C101 114.3(10) . .
O1 C101 C100 94.8(8) . .
O1 C98 C99 96.9(8) . .

loop_
_geom_bond_atom_site_label_1
_geom_bond_atom_site_label_2
_geom_bond_distance
_geom_bond_site_symmetry_2
C1 N1 1.359(4) .
C1 N2 1.372(4) .
C2 C3 1.323(5) .
C2 N1 1.395(4) .
C3 N2 1.385(4) .
C11 N3 1.327(4) .
C11 C10 1.388(5) .
C11 N2 1.427(4) .
C10 C9 1.392(5) .
C9 C8 1.387(5) .
C8 C7 1.362(5) .
C7 N3 1.345(4) .
C7 N4 1.413(4) .
C4 N5 1.349(4) .
C4 N4 1.378(4) .
C6 C5 1.341(4) .
C6 N4 1.392(4) .
C5 N5 1.385(4) .
C12 C17 1.379(5) .
C12 C13 1.412(5) .
C12 N5 1.444(4) .
C13 C14 1.400(5) .
C13 C21 1.500(6) .
C14 C15 1.370(6) .
C15 C16 1.409(6) .
C16 C17 1.360(5) .
C17 C18 1.529(6) .
C18 C19 1.516(8) .
C18 C20 1.526(8) .
C21 C23 1.445(9) .
C21 C22 1.505(9) .
C24 C29 1.379(5) .
C24 C25 1.396(5) .
C24 N1 1.448(4) .
C25 C26 1.403(5) .
C25 C33 1.507(5) .
C26 C27 1.369(7) .
C27 C28 1.415(6) .
C28 C29 1.398(5) .
C29 C30 1.518(5) .
C30 C31 1.502(8) .
C30 C32 1.503(7) .
C33 C35 1.481(7) .
C33 C34 1.492(8) .
O1 C101 1.538(13) .
O1 C98 1.555(18) .
C61 C62 1.353(12) 2_655
C61 C62 1.353(12) .
C62 C63 1.359(10) .
C63 C64 1.360(8) .
C64 C63 1.360(8) 2_655
C64 C65 1.478(15) .
C99 C100 1.126(12) .
C99 C98 1.856(19) .
C100 C101 1.917(18) .
